data_1519421
loop_
_publ_author_name
'Thiehoff, C.'
'Holland, M. C.'
'Daniliuc, C.'
'Houk, K. N.'
'Gilmour, R.'

_publ_section_title
;
 Can acyclic conformational control be achieved via a sulfur--fluorine
 gauche effect?
;
_journal_issue 6
_journal_name_full 'Chem. Sci.'
_journal_page_first 3565
_journal_paper_doi 10.1039/C5SC00871A
_journal_volume 6
_journal_year 2015
_chemical_formula_sum 'C8 H8 F N O3 S'
_chemical_formula_weight 217.21
_chemical_name_systematic
; 
 ? 
;
_space_group_IT_number 33
_symmetry_cell_setting orthorhombic
_symmetry_space_group_name_Hall 'P 2c -2n'
_symmetry_space_group_name_H-M 'P n a 21'
_atom_sites_solution_hydrogens geom
_atom_sites_solution_primary direct
_atom_sites_solution_secondary difmap
_audit_creation_method SHELXL-97
_audit_update_record
;
2015-02-06 deposited with the CCDC.
2015-04-17 downloaded from the CCDC.
;
_cell_angle_alpha 90.00
_cell_angle_beta 90.00
_cell_angle_gamma 90.00
_cell_formula_units_Z 4
_cell_length_a 20.3421(7)
_cell_length_b 4.6595(2)
_cell_length_c 9.8133(4)
_cell_measurement_reflns_used 1685
_cell_measurement_temperature 223(2)
_cell_measurement_theta_max 25.35
_cell_measurement_theta_min 4.08
_cell_volume 930.14(6)
_computing_cell_refinement 'Collect (Nonius B.V., 1998)'
_computing_data_collection 'Collect (Nonius B.V., 1998)'
_computing_data_reduction 'Denzo-SMN (Otwinowski & Minor, 1997)'
_computing_molecular_graphics 'XP (BrukerAXS, 2000)'
_computing_publication_material 'SHELXL-97 (Sheldrick, 1997)'
_computing_structure_refinement 'SHELXL-97 (Sheldrick, 1997)'
_computing_structure_solution 'SHELXS-97 (Sheldrick, 1990)'
_diffrn_ambient_temperature 223(2)
_diffrn_measured_fraction_theta_full 0.982
_diffrn_measured_fraction_theta_max 0.982
_diffrn_measurement_device_type 'Nonius KappaCCD APEXII'
_diffrn_measurement_method '\w and \f scans'
_diffrn_radiation_monochromator 'Montel mirror'
_diffrn_radiation_source 'rotating anode Nonius FR591'
_diffrn_radiation_type MoK\a
_diffrn_radiation_wavelength 0.71073
_diffrn_reflns_av_R_equivalents 0.063
_diffrn_reflns_av_sigmaI/netI 0.0291
_diffrn_reflns_limit_h_max 24
_diffrn_reflns_limit_h_min -24
_diffrn_reflns_limit_k_max 5
_diffrn_reflns_limit_k_min -5
_diffrn_reflns_limit_l_max 11
_diffrn_reflns_limit_l_min -11
_diffrn_reflns_number 7714
_diffrn_reflns_theta_full 25.57
_diffrn_reflns_theta_max 25.57
_diffrn_reflns_theta_min 4.49
_exptl_absorpt_coefficient_mu 0.343
_exptl_absorpt_correction_T_max 0.9932
_exptl_absorpt_correction_T_min 0.8472
_exptl_absorpt_correction_type multi-scan
_exptl_absorpt_process_details 'Denzo (Otwinowski, Borek, Majewski & Minor, 2003)'
_exptl_crystal_colour colourless
_exptl_crystal_density_diffrn 1.551
_exptl_crystal_density_method 'not measured'
_exptl_crystal_description plate
_exptl_crystal_F_000 448
_exptl_crystal_size_max 0.50
_exptl_crystal_size_mid 0.20
_exptl_crystal_size_min 0.02
_refine_diff_density_max 0.224
_refine_diff_density_min -0.153
_refine_diff_density_rms 0.043
_refine_ls_abs_structure_details 'Flack H D (1983), Acta Cryst. A39, 876-881'
_refine_ls_abs_structure_Flack 0.1(4)
_refine_ls_extinction_method none
_refine_ls_goodness_of_fit_ref 1.044
_refine_ls_hydrogen_treatment constr
_refine_ls_matrix_type full
_refine_ls_number_parameters 193
_refine_ls_number_reflns 1589
_refine_ls_number_restraints 132
_refine_ls_restrained_S_all 1.124
_refine_ls_R_factor_all 0.0830
_refine_ls_R_factor_gt 0.0590
_refine_ls_shift/su_max 0.010
_refine_ls_shift/su_mean 0.002
_refine_ls_structure_factor_coef Fsqd
_refine_ls_weighting_details 'calc w=1/[\s^2^(Fo^2^)+(0.0533P)^2^+1.1342P] where P=(Fo^2^+2Fc^2^)/3'
_refine_ls_weighting_scheme calc
_refine_ls_wR_factor_gt 0.1356
_refine_ls_wR_factor_ref 0.1530
_reflns_number_gt 1195
_reflns_number_total 1589
_reflns_threshold_expression >2sigma(I)
_cod_data_source_file c5sc00871a2.cif
_cod_data_source_block gil7899
_cod_depositor_comments 'Adding full bibliography for 1519418--1519422.cif.'
_cod_original_sg_symbol_H-M Pna21
_cod_database_code 1519421

loop_
_symmetry_equiv_pos_as_xyz
'x, y, z'
'-x, -y, z+1/2'
'x+1/2, -y+1/2, z'
'-x+1/2, y+1/2, z+1/2'

loop_
_atom_site_label
_atom_site_type_symbol
_atom_site_fract_x
_atom_site_fract_y
_atom_site_fract_z
_atom_site_U_iso_or_equiv
_atom_site_adp_type
_atom_site_occupancy
_atom_site_symmetry_multiplicity
_atom_site_calc_flag
_atom_site_refinement_flags
_atom_site_disorder_assembly
_atom_site_disorder_group
C3 C 0.42307(19) 0.7505(8) 0.5039(13) 0.0563(12) Uani 1 1 d D . .
C1 C 0.6204(6) 0.872(3) 0.5268(19) 0.057(4) Uani 0.584(11) 1 d PDU A 1
H1A H 0.6255 0.9557 0.6179 0.069 Uiso 0.584(11) 1 calc PR A 1
H1B H 0.6532 0.7195 0.5170 0.069 Uiso 0.584(11) 1 calc PR A 1
F1 F 0.6325(5) 1.083(2) 0.4296(11) 0.087(3) Uani 0.584(11) 1 d PDU A 1
C2 C 0.5540(5) 0.746(3) 0.5152(17) 0.041(4) Uani 0.584(11) 1 d PDU A 1
H2A H 0.5479 0.6062 0.5888 0.049 Uiso 0.584(11) 1 calc PR A 1
H2B H 0.5509 0.6421 0.4286 0.049 Uiso 0.584(11) 1 calc PR A 1
S1 S 0.4899(3) 1.0003(11) 0.5230(5) 0.0505(13) Uani 0.584(11) 1 d PDU A 1
O1 O 0.4977(5) 1.096(2) 0.6652(10) 0.068(3) Uani 0.584(11) 1 d PDU A 1
C1A C 0.6197(8) 0.878(4) 0.478(2) 0.047(5) Uani 0.416(11) 1 d PDU A 2
H1A1 H 0.6506 0.7382 0.5167 0.056 Uiso 0.416(11) 1 calc PR A 2
H1A2 H 0.6332 0.9123 0.3834 0.056 Uiso 0.416(11) 1 calc PR A 2
F1A F 0.6260(5) 1.134(2) 0.5498(13) 0.068(4) Uani 0.416(11) 1 d PDU A 2
C2A C 0.5541(7) 0.747(4) 0.476(2) 0.044(5) Uani 0.416(11) 1 d PDU A 2
H2A1 H 0.5483 0.6345 0.5596 0.053 Uiso 0.416(11) 1 calc PR A 2
H2A2 H 0.5513 0.6146 0.3988 0.053 Uiso 0.416(11) 1 calc PR A 2
S1A S 0.4891(4) 0.9968(18) 0.4639(7) 0.052(2) Uani 0.416(11) 1 d PDU A 2
O1A O 0.4965(6) 1.048(3) 0.3132(11) 0.067(4) Uani 0.416(11) 1 d PDU A 2
C4 C 0.3970(4) 0.6628(18) 0.6217(11) 0.061(2) Uani 1 1 d . A .
H4 H 0.4140 0.7337 0.7042 0.074 Uiso 1 1 calc R . .
C5 C 0.3464(4) 0.4724(16) 0.6241(9) 0.055(2) Uani 1 1 d . . .
H5 H 0.3286 0.4098 0.7075 0.066 Uiso 1 1 calc R A .
C6 C 0.32218(17) 0.3759(8) 0.5060(12) 0.0460(9) Uani 1 1 d . A .
C7 C 0.3470(4) 0.4594(17) 0.3826(9) 0.061(2) Uani 1 1 d . . .
H7 H 0.3296 0.3868 0.3009 0.073 Uiso 1 1 calc R A .
C8 C 0.3991(5) 0.6555(18) 0.3812(10) 0.067(2) Uani 1 1 d . A .
H8 H 0.4172 0.7204 0.2985 0.080 Uiso 1 1 calc R . .
N1 N 0.26885(15) 0.1652(8) 0.5029(10) 0.0590(10) Uani 1 1 d D . .
O2 O 0.2367(10) 0.173(6) 0.6130(16) 0.058(6) Uani 0.29(3) 1 d PDU A 1
O3 O 0.2575(11) -0.002(4) 0.417(2) 0.054(6) Uani 0.29(3) 1 d PDU A 1
O2A O 0.2522(6) 0.053(3) 0.6051(11) 0.071(3) Uani 0.71(3) 1 d PDU A 2
O3A O 0.2456(6) 0.105(3) 0.3870(11) 0.086(4) Uani 0.71(3) 1 d PDU A 2

loop_
_atom_site_aniso_label
_atom_site_aniso_U_11
_atom_site_aniso_U_22
_atom_site_aniso_U_33
_atom_site_aniso_U_23
_atom_site_aniso_U_13
_atom_site_aniso_U_12
C3 0.044(2) 0.0345(18) 0.090(3) 0.000(5) -0.022(6) 0.0022(17)
C1 0.055(6) 0.057(5) 0.060(6) 0.009(4) 0.003(4) 0.004(4)
F1 0.072(4) 0.098(5) 0.091(5) 0.024(4) -0.012(3) -0.016(3)
C2 0.045(5) 0.040(5) 0.038(6) 0.006(4) 0.005(4) 0.006(3)
S1 0.043(2) 0.0293(16) 0.079(3) -0.008(2) -0.009(2) 0.0023(13)
O1 0.057(4) 0.068(4) 0.079(4) -0.020(4) -0.005(3) -0.009(3)
C1A 0.045(6) 0.050(6) 0.046(7) -0.001(5) 0.000(4) 0.003(4)
F1A 0.057(5) 0.068(5) 0.080(6) -0.017(3) 0.008(3) -0.018(4)
C2A 0.048(7) 0.041(7) 0.043(7) -0.006(4) -0.001(4) 0.004(4)
S1A 0.045(3) 0.045(3) 0.066(3) 0.001(3) 0.008(3) -0.004(2)
O1A 0.061(6) 0.065(6) 0.075(6) 0.018(4) 0.003(4) -0.003(4)
C4 0.056(5) 0.059(5) 0.070(6) -0.013(4) -0.007(4) -0.002(4)
C5 0.040(4) 0.067(5) 0.057(5) -0.003(4) 0.004(3) -0.005(4)
C6 0.0335(17) 0.0437(19) 0.061(3) 0.004(5) 0.005(4) 0.0020(15)
C7 0.069(6) 0.054(4) 0.059(5) -0.015(4) 0.008(4) -0.005(4)
C8 0.060(6) 0.060(5) 0.081(7) 0.000(4) 0.028(5) -0.013(4)
N1 0.0373(17) 0.059(2) 0.081(3) -0.017(5) 0.000(5) -0.0007(16)
O2 0.053(7) 0.056(8) 0.065(7) 0.003(5) 0.008(5) -0.009(5)
O3 0.050(7) 0.050(8) 0.063(8) -0.001(5) -0.004(5) 0.002(5)
O2A 0.063(5) 0.057(5) 0.093(5) 0.012(4) -0.003(4) -0.014(4)
O3A 0.083(5) 0.079(6) 0.095(5) -0.016(4) -0.010(4) -0.026(4)

loop_
_atom_type_symbol
_atom_type_description
_atom_type_scat_dispersion_real
_atom_type_scat_dispersion_imag
_atom_type_scat_source
C C 0.0033 0.0016 'International Tables Vol C Tables 4.2.6.8 and 6.1.1.4'
H H 0.0000 0.0000 'International Tables Vol C Tables 4.2.6.8 and 6.1.1.4'
N N 0.0061 0.0033 'International Tables Vol C Tables 4.2.6.8 and 6.1.1.4'
O O 0.0106 0.0060 'International Tables Vol C Tables 4.2.6.8 and 6.1.1.4'
F F 0.0171 0.0103 'International Tables Vol C Tables 4.2.6.8 and 6.1.1.4'
S S 0.1246 0.1234 'International Tables Vol C Tables 4.2.6.8 and 6.1.1.4'

loop_
_geom_angle_atom_site_label_1
_geom_angle_atom_site_label_2
_geom_angle_atom_site_label_3
_geom_angle
C4 C3 C8 121.3(4)
C4 C3 S1 114.0(8)
C8 C3 S1 124.6(8)
C4 C3 S1A 132.5(8)
C8 C3 S1A 106.1(8)
S1 C3 S1A 18.50(18)
F1 C1 C2 113.0(12)
F1 C1 H1A 109.0
C2 C1 H1A 109.0
F1 C1 H1B 109.0
C2 C1 H1B 109.0
H1A C1 H1B 107.8
C1 C2 S1 113.9(9)
C1 C2 H2A 108.8
S1 C2 H2A 108.8
C1 C2 H2B 108.8
S1 C2 H2B 108.8
H2A C2 H2B 107.7
O1 S1 C2 99.5(7)
O1 S1 C3 112.1(7)
C2 S1 C3 96.8(5)
F1A C1A C2A 116.3(14)
F1A C1A H1A1 108.2
C2A C1A H1A1 108.2
F1A C1A H1A2 108.2
C2A C1A H1A2 108.2
H1A1 C1A H1A2 107.4
C1A C2A S1A 114.2(13)
C1A C2A H2A1 108.7
S1A C2A H2A1 108.7
C1A C2A H2A2 108.7
S1A C2A H2A2 108.7
H2A1 C2A H2A2 107.6
O1A S1A C2A 95.6(10)
O1A S1A C3 112.8(8)
C2A S1A C3 97.1(7)
C3 C4 C5 121.0(8)
C3 C4 H4 119.5
C5 C4 H4 119.5
C6 C5 C4 118.8(8)
C6 C5 H5 120.6
C4 C5 H5 120.6
C5 C6 C7 122.4(4)
C5 C6 N1 121.1(7)
C7 C6 N1 116.5(7)
C6 C7 C8 118.3(8)
C6 C7 H7 120.8
C8 C7 H7 120.8
C3 C8 C7 118.1(7)
C3 C8 H8 121.0
C7 C8 H8 121.0
O3 N1 O2A 104.9(11)
O3 N1 O3A 29.8(10)
O2A N1 O3A 124.0(7)
O3 N1 O2 122.1(13)
O2A N1 O2 30.5(10)
O3A N1 O2 125.6(9)
O3 N1 C6 127.5(12)
O2A N1 C6 119.5(8)
O3A N1 C6 116.4(8)
O2 N1 C6 110.3(11)

loop_
_geom_bond_atom_site_label_1
_geom_bond_atom_site_label_2
_geom_bond_distance
C3 C4 1.335(13)
C3 C8 1.373(13)
C3 S1 1.799(6)
C3 S1A 1.810(9)
C1 F1 1.392(12)
C1 C2 1.478(11)
C1 H1A 0.9800
C1 H1B 0.9800
C2 S1 1.764(9)
C2 H2A 0.9800
C2 H2B 0.9800
S1 O1 1.473(10)
C1A F1A 1.394(14)
C1A C2A 1.468(13)
C1A H1A1 0.9800
C1A H1A2 0.9800
C2A S1A 1.764(13)
C2A H2A1 0.9800
C2A H2A2 0.9800
S1A O1A 1.505(12)
C4 C5 1.360(10)
C4 H4 0.9400
C5 C6 1.337(12)
C5 H5 0.9400
C6 C7 1.369(12)
C6 N1 1.464(5)
C7 C8 1.399(11)
C7 H7 0.9400
C8 H8 0.9400
N1 O3 1.169(12)
N1 O2A 1.181(9)
N1 O3A 1.263(10)
N1 O2 1.263(13)

loop_
_geom_torsion_atom_site_label_1
_geom_torsion_atom_site_label_2
_geom_torsion_atom_site_label_3
_geom_torsion_atom_site_label_4
_geom_torsion
F1 C1 C2 S1 -56(2)
C1 C2 S1 O1 -66.6(14)
C1 C2 S1 C3 179.6(12)
C4 C3 S1 O1 -8.3(8)
C8 C3 S1 O1 171.1(7)
S1A C3 S1 O1 170.3(17)
C4 C3 S1 C2 94.8(7)
C8 C3 S1 C2 -85.8(8)
S1A C3 S1 C2 -86.5(15)
F1A C1A C2A S1A 38(3)
C1A C2A S1A O1A 78.2(18)
C1A C2A S1A C3 -167.9(17)
C4 C3 S1A O1A -174.6(8)
C8 C3 S1A O1A 4.4(9)
S1 C3 S1A O1A -176.2(19)
C4 C3 S1A C2A 86.3(10)
C8 C3 S1A C2A -94.7(10)
S1 C3 S1A C2A 84.7(15)
C8 C3 C4 C5 1.0(8)
S1 C3 C4 C5 -179.6(6)
S1A C3 C4 C5 179.8(6)
C3 C4 C5 C6 -0.8(11)
C4 C5 C6 C7 0.7(8)
C4 C5 C6 N1 178.4(5)
C5 C6 C7 C8 -0.8(8)
N1 C6 C7 C8 -178.5(6)
C4 C3 C8 C7 -1.0(8)
S1 C3 C8 C7 179.6(6)
S1A C3 C8 C7 179.9(7)
C6 C7 C8 C3 0.9(11)
C5 C6 N1 O3 -153.0(16)
C7 C6 N1 O3 24.8(17)
C5 C6 N1 O2A -9.2(11)
C7 C6 N1 O2A 168.6(10)
C5 C6 N1 O3A 174.2(9)
C7 C6 N1 O3A -8.0(10)
C5 C6 N1 O2 23.0(15)
C7 C6 N1 O2 -159.3(15)
